data_4028749
loop_
_publ_author_name
'Shuxia Cao'
'Peng Gao'
'Yanchun Guo'
'Huamin Zhao'
'Jun Wang'
'Yifan Liu'
'Yufen Zhao'

_publ_section_title
;
 Unexpected Insertion of CO2 into the Pentacoordinate P-N Bond:
 Atherton-Todd-Type Reaction of Hydrospirophosphorane with Amines
;
_journal_name_full 'Journal of Organic Chemistry'
_journal_page_first 11283
_journal_page_last 11293
_journal_paper_doi 10.1021/jo4018342
_journal_volume 78
_journal_year 2013
_chemical_absolute_configuration ad
_chemical_formula_moiety 'C18 H18 Cl N2 O4 P'
_chemical_formula_sum 'C18 H18 Cl N2 O4 P'
_chemical_formula_weight 392.76
_chemical_name_systematic
;
 ? 
;
_space_group_crystal_system triclinic
_space_group_IT_number 1
_space_group_name_Hall 'P 1'
_space_group_name_H-M_alt 'P 1'
_symmetry_space_group_name_Hall 'P 1'
_symmetry_space_group_name_H-M 'P 1'
_atom_sites_solution_hydrogens geom
_atom_sites_solution_primary direct
_atom_sites_solution_secondary difmap
_audit_creation_date 2012-10-12
_audit_creation_method
;
  Olex2 1.2
  (compiled 2012.05.09 svn.r2324, GUI svn.r4230)
;
_cell_angle_alpha 99.330(3)
_cell_angle_beta 95.904(3)
_cell_angle_gamma 90.344(3)
_cell_formula_units_Z 4
_cell_length_a 8.7196(3)
_cell_length_b 12.0985(5)
_cell_length_c 18.3711(6)
_cell_measurement_reflns_used 8147
_cell_measurement_temperature 291(2)
_cell_measurement_theta_max 66.9491
_cell_measurement_theta_min 3.7003
_cell_volume 1901.75(12)
_computing_cell_refinement
;
CrysAlisPro, Agilent Technologies,
Version 1.171.36.20 (release 27-06-2012 CrysAlis171 .NET)
(compiled Jul 11 2012,15:38:31)
;
_computing_data_collection
;
CrysAlisPro, Agilent Technologies,
Version 1.171.36.20 (release 27-06-2012 CrysAlis171 .NET)
(compiled Jul 11 2012,15:38:31)
;
_computing_data_reduction
;
CrysAlisPro, Agilent Technologies,
Version 1.171.36.20 (release 27-06-2012 CrysAlis171 .NET)
(compiled Jul 11 2012,15:38:31)
;
_computing_molecular_graphics
;
O. V. Dolomanov, L. J. Bourhis, R. J. Gildea, J. A. K. Howard and H. Puschmann,
OLEX2: a complete structure solution, refinement and analysis program.
J. Appl. Cryst. (2009). 42, 339-341.
;
_computing_publication_material
;
O. V. Dolomanov, L. J. Bourhis, R. J. Gildea, J. A. K. Howard and H. Puschmann,
OLEX2: a complete structure solution, refinement and analysis program.
J. Appl. Cryst. (2009). 42, 339-341.
;
_computing_structure_refinement
;
SHELXL, G.M. Sheldrick, Acta Cryst.
(2008). A64, 112-122
;
_computing_structure_solution
;
SHELXS, G.M. Sheldrick, Acta Cryst.
(2008). A64, 112-122
;
_diffrn_ambient_temperature 291.15
_diffrn_detector_area_resol_mean 16.2312
_diffrn_measured_fraction_theta_full 0.9996
_diffrn_measured_fraction_theta_max 0.9985
_diffrn_measurement_details
;
  1 omega  -69.00  -15.00   1.0000    1.0000
omega____ theta____ kappa____ phi______ frames
    -        0.0000  -57.0000  120.0000 54

  2 omega    0.00   42.00   1.0000    1.0000
omega____ theta____ kappa____ phi______ frames
    -        0.0000  -99.0000  120.0000 42

  3 omega  -36.00  -11.00   1.0000    1.0000
omega____ theta____ kappa____ phi______ frames
    -       18.0000  120.0000  128.7615 25

  4 omega  -23.00    2.00   1.0000    1.2800
omega____ theta____ kappa____ phi______ frames
    -       34.0000  125.0000  102.9723 25

  5 omega   -9.00   16.00   1.0000    1.2800
omega____ theta____ kappa____ phi______ frames
    -       38.0000  108.0000  -92.9378 25

  6 omega    2.00   28.00   1.0000    1.2800
omega____ theta____ kappa____ phi______ frames
    -       42.0000   95.0000   91.7772 26

  7 omega  -46.00   30.00   1.0000    1.2800
omega____ theta____ kappa____ phi______ frames
    -      -42.5000   30.0000   90.0000 76

  8 omega  -53.00   -1.00   1.0000    1.2800
omega____ theta____ kappa____ phi______ frames
    -      -42.5000   61.0000  120.0000 52

  9 omega  -47.00   29.00   1.0000    1.2800
omega____ theta____ kappa____ phi______ frames
    -      -42.5000   37.0000  -30.0000 76

 10 omega  -39.00   29.00   1.0000    1.2800
omega____ theta____ kappa____ phi______ frames
    -      -42.5000   37.0000 -180.0000 68

 11 omega -113.00  -50.00   1.0000    1.2800
omega____ theta____ kappa____ phi______ frames
    -      -42.5000 -162.0000  118.0000 63

 12 omega  -57.00  -12.00   1.0000    1.2800
omega____ theta____ kappa____ phi______ frames
    -      -42.5000  -77.0000   60.0000 45

 13 omega -109.00  -63.00   1.0000    1.2800
omega____ theta____ kappa____ phi______ frames
    -      -42.5000  -77.0000   60.0000 46

 14 omega   19.00   45.00   1.0000    1.2800
omega____ theta____ kappa____ phi______ frames
    -       46.0000   78.0000  -88.0983 26

 15 omega   47.00  107.00   1.0000    1.2800
omega____ theta____ kappa____ phi______ frames
    -       46.0000   78.0000  -88.0983 60

 16 omega   17.00   42.00   1.0000    1.2800
omega____ theta____ kappa____ phi______ frames
    -       50.0000   82.0000    3.7673 25

 17 omega   17.00   46.00   1.0000    1.2800
omega____ theta____ kappa____ phi______ frames
    -       50.0000   82.0000 -130.6005 29

 18 omega   17.00   42.00   1.0000    1.2800
omega____ theta____ kappa____ phi______ frames
    -       50.0000   83.0000  158.8513 25

 19 omega   15.00   40.00   1.0000    1.2800
omega____ theta____ kappa____ phi______ frames
    -       50.0000   85.0000 -176.0703 25

 20 omega   18.00   44.00   1.0000    1.2800
omega____ theta____ kappa____ phi______ frames
    -       50.0000   84.0000  -87.9405 26

 21 omega   21.00   46.00   1.0000    1.2800
omega____ theta____ kappa____ phi______ frames
    -       54.0000   84.0000 -144.0829 25

 22 omega   22.00   47.00   1.0000    1.2800
omega____ theta____ kappa____ phi______ frames
    -       54.0000   81.0000   31.5936 25

 23 omega   20.00   45.00   1.0000    1.2800
omega____ theta____ kappa____ phi______ frames
    -       54.0000   84.0000  156.7203 25

 24 omega   21.00   46.00   1.0000    1.2800
omega____ theta____ kappa____ phi______ frames
    -       54.0000   83.0000  -31.6567 25

 25 omega   22.00   47.00   1.0000    1.2800
omega____ theta____ kappa____ phi______ frames
    -       54.0000   80.0000   47.6882 25

 26 omega   27.00  108.00   1.0000    1.2800
omega____ theta____ kappa____ phi______ frames
    -       56.0000 -125.0000 -120.0000 81

 27 omega   94.00  120.00   1.0000    1.2800
omega____ theta____ kappa____ phi______ frames
    -       56.0000  162.0000  145.0000 26

 28 omega   16.00   75.00   1.0000    1.2800
omega____ theta____ kappa____ phi______ frames
    -       56.0000  -57.0000  -90.0000 59

 29 omega   29.00   99.00   1.0000    1.2800
omega____ theta____ kappa____ phi______ frames
    -       58.0000   77.0000   81.2033 70

 30 omega   30.00  126.00   1.0000    1.2800
omega____ theta____ kappa____ phi______ frames
    -       58.0000   76.0000  157.0607 96

 31 omega   31.00  126.00   1.0000    1.2800
omega____ theta____ kappa____ phi______ frames
    -       58.0000   71.0000  -19.4019 95

 32 omega   30.00  108.00   1.0000    1.2800
omega____ theta____ kappa____ phi______ frames
    -       58.0000   73.0000 -138.2904 78

 33 omega   35.00   81.00   1.0000    1.2800
omega____ theta____ kappa____ phi______ frames
    -       62.0000   30.0000  101.3263 46

 34 omega   90.00  173.00   1.0000    3.0000
omega____ theta____ kappa____ phi______ frames
    -      112.0000   61.0000 -180.0000 83

 35 omega   84.00  109.00   1.0000    3.0000
omega____ theta____ kappa____ phi______ frames
    -      112.0000   30.0000  -30.0000 25

 36 omega   90.00  177.00   1.0000    3.0000
omega____ theta____ kappa____ phi______ frames
    -      112.0000   61.0000   30.0000 87

 37 omega   82.00  175.00   1.0000    3.0000
omega____ theta____ kappa____ phi______ frames
    -      112.0000   77.0000   60.0000 93

 38 omega   90.00  130.00   1.0000    3.0000
omega____ theta____ kappa____ phi______ frames
    -      112.0000   61.0000  120.0000 40

 39 omega   90.00  166.00   1.0000    3.0000
omega____ theta____ kappa____ phi______ frames
    -      112.0000   61.0000  -30.0000 76

 40 omega   40.00   96.00   1.0000    3.0000
omega____ theta____ kappa____ phi______ frames
    -      112.0000  -94.0000  120.0000 56

 41 omega   82.00  108.00   1.0000    3.0000
omega____ theta____ kappa____ phi______ frames
    -      112.0000   77.0000 -180.0000 26

 42 omega  115.00  169.00   1.0000    3.0000
omega____ theta____ kappa____ phi______ frames
    -      112.0000   77.0000   90.0000 54

 43 omega   55.00  108.00   1.0000    3.0000
omega____ theta____ kappa____ phi______ frames
    -      112.0000  -94.0000 -180.0000 53

 44 omega   82.00  111.00   1.0000    3.0000
omega____ theta____ kappa____ phi______ frames
    -      112.0000   77.0000   90.0000 29

 45 omega   82.00  107.00   1.0000    3.0000
omega____ theta____ kappa____ phi______ frames
    -      112.0000   77.0000  150.0000 25

 46 omega   40.00   66.00   1.0000    3.0000
omega____ theta____ kappa____ phi______ frames
    -      112.0000  -94.0000   30.0000 26

 47 omega  118.00  174.00   1.0000    3.0000
omega____ theta____ kappa____ phi______ frames
    -      112.0000   77.0000  -60.0000 56

 48 omega   82.00  108.00   1.0000    3.0000
omega____ theta____ kappa____ phi______ frames
    -      112.0000   77.0000    0.0000 26

 49 omega   82.00  115.00   1.0000    3.0000
omega____ theta____ kappa____ phi______ frames
    -      112.0000   77.0000  -60.0000 33

 50 omega   82.00  178.00   1.0000    3.0000
omega____ theta____ kappa____ phi______ frames
    -      112.0000   77.0000 -150.0000 96

 51 omega   83.00  109.00   1.0000    3.0000
omega____ theta____ kappa____ phi______ frames
    -      112.0000   77.0000  -30.0000 26

 52 omega   49.00  116.00   1.0000    3.0000
omega____ theta____ kappa____ phi______ frames
    -      112.0000 -111.0000  -60.0000 67

 53 omega   82.00  108.00   1.0000    3.0000
omega____ theta____ kappa____ phi______ frames
    -      112.0000   77.0000   30.0000 26

 54 omega   83.00  115.00   1.0000    3.0000
omega____ theta____ kappa____ phi______ frames
    -      112.0000   30.0000  -60.0000 32

 55 omega  123.00  159.00   1.0000    3.0000
omega____ theta____ kappa____ phi______ frames
    -      112.0000   77.0000 -120.0000 36

 56 omega   82.00  107.00   1.0000    3.0000
omega____ theta____ kappa____ phi______ frames
    -      112.0000   77.0000 -120.0000 25

 57 omega   84.00  110.00   1.0000    3.0000
omega____ theta____ kappa____ phi______ frames
    -      112.0000   30.0000  -90.0000 26

 58 omega   90.00  117.00   1.0000    3.0000
omega____ theta____ kappa____ phi______ frames
    -      112.0000   61.0000 -150.0000 27

 59 omega   90.00  170.00   1.0000    3.0000
omega____ theta____ kappa____ phi______ frames
    -      112.0000   61.0000  150.0000 80

 60 omega   41.00   98.00   1.0000    3.0000
omega____ theta____ kappa____ phi______ frames
    -      112.0000  -45.0000  150.0000 57

 61 omega   91.00  117.00   1.0000    3.0000
omega____ theta____ kappa____ phi______ frames
    -      112.0000   61.0000    0.0000 26

 62 omega   90.00  117.00   1.0000    3.0000
omega____ theta____ kappa____ phi______ frames
    -      112.0000   61.0000   60.0000 27

 63 omega  113.00  178.00   1.0000    3.0000
omega____ theta____ kappa____ phi______ frames
    -      112.0000   77.0000  -90.0000 65

 64 omega   83.00  162.00   1.0000    3.0000
omega____ theta____ kappa____ phi______ frames
    -      112.0000   30.0000   30.0000 79

 65 omega   82.00  109.00   1.0000    3.0000
omega____ theta____ kappa____ phi______ frames
    -      112.0000   77.0000  -90.0000 27

 66 omega   49.00  107.00   1.0000    3.0000
omega____ theta____ kappa____ phi______ frames
    -      112.0000  -94.0000  -30.0000 58

 67 omega   88.00  115.00   1.0000    3.0000
omega____ theta____ kappa____ phi______ frames
    -      112.0000   30.0000  120.0000 27

 68 omega  122.00  178.00   1.0000    3.0000
omega____ theta____ kappa____ phi______ frames
    -      112.0000   77.0000  120.0000 56

 69 omega   90.00  121.00   1.0000    3.0000
omega____ theta____ kappa____ phi______ frames
    -      112.0000   61.0000  -90.0000 31

 70 omega   41.00   99.00   1.0000    3.0000
omega____ theta____ kappa____ phi______ frames
    -      112.0000  -94.0000   60.0000 58

 71 omega   82.00  107.00   1.0000    3.0000
omega____ theta____ kappa____ phi______ frames
    -      112.0000   77.0000  120.0000 25
;
_diffrn_measurement_device_type 'Xcalibur, Eos, Gemini'
_diffrn_measurement_method '\w scans'
_diffrn_orient_matrix_UB_11 -0.1446765000
_diffrn_orient_matrix_UB_12 -0.0153487000
_diffrn_orient_matrix_UB_13 -0.0566461000
_diffrn_orient_matrix_UB_21 0.1005994000
_diffrn_orient_matrix_UB_22 0.0119652000
_diffrn_orient_matrix_UB_23 -0.0626083000
_diffrn_orient_matrix_UB_31 0.0226829000
_diffrn_orient_matrix_UB_32 -0.1276008000
_diffrn_orient_matrix_UB_33 -0.0132006000
_diffrn_radiation_monochromator graphite
_diffrn_radiation_type 'Cu K\a'
_diffrn_radiation_wavelength 1.5418
_diffrn_reflns_av_R_equivalents 0.0222
_diffrn_reflns_av_unetI/netI 0.0276
_diffrn_reflns_limit_h_max 10
_diffrn_reflns_limit_h_min -10
_diffrn_reflns_limit_k_max 12
_diffrn_reflns_limit_k_min -14
_diffrn_reflns_limit_l_max 21
_diffrn_reflns_limit_l_min -21
_diffrn_reflns_number 26000
_diffrn_reflns_theta_full 67.06
_diffrn_reflns_theta_max 67.06
_diffrn_reflns_theta_min 3.70
_diffrn_source 'Enhance (Cu) x-ray Source'
_diffrn_source_current n/a
_diffrn_source_voltage n/a
_exptl_absorpt_coefficient_mu 2.800
_exptl_absorpt_correction_T_max 1.00000
_exptl_absorpt_correction_T_min 0.63358
_exptl_absorpt_correction_type multi-scan
_exptl_absorpt_process_details
;
CrysAlisPro, Agilent Technologies,
Version 1.171.36.20 (release 27-06-2012 CrysAlis171 .NET)
(compiled Jul 11 2012,15:38:31)
empirical absorption correction using spherical harmonics,
 implemented in SCALE3 ABSPACK scaling algorithm.
;
_exptl_crystal_density_diffrn 1.372
_exptl_crystal_F_000 816
_exptl_crystal_size_max 0.38
_exptl_crystal_size_mid 0.25
_exptl_crystal_size_min 0.20
_refine_diff_density_max 0.232
_refine_diff_density_min -0.296
_refine_diff_density_rms 0.044
_refine_ls_abs_structure_details 'Flack H D (1983), Acta Cryst. A39, 876-881'
_refine_ls_abs_structure_Flack -0.001(11)
_refine_ls_extinction_coef 0.00247(14)
_refine_ls_extinction_expression Fc^*^=kFc[1+0.001xFc^2^\l^3^/sin(2\q)]^-1/4^
_refine_ls_extinction_method SHELXL
_refine_ls_goodness_of_fit_ref 1.021
_refine_ls_hydrogen_treatment mixed
_refine_ls_matrix_type full
_refine_ls_number_parameters 954
_refine_ls_number_reflns 12135
_refine_ls_number_restraints 46
_refine_ls_restrained_S_all 1.028
_refine_ls_R_factor_all 0.0664
_refine_ls_R_factor_gt 0.0474
_refine_ls_shift/su_max 0.001
_refine_ls_shift/su_mean 0.000
_refine_ls_structure_factor_coef Fsqd
_refine_ls_weighting_details 'calc w=1/[\s^2^(Fo^2^)+(0.0987P)^2^+0.0000P] where P=(Fo^2^+2Fc^2^)/3'
_refine_ls_weighting_scheme calc
_refine_ls_wR_factor_gt 0.1334
_refine_ls_wR_factor_ref 0.1625
_reflns_number_gt 6154
_reflns_number_total 12135
_reflns_threshold_expression >2sigma(I)
_cod_data_source_file jo4018342_si_002_2.cif
_cod_data_source_block 201210178a
_cod_original_cell_volume 1901.74(11)
_cod_database_code 4028749
_chemical_oxdiff_formula C20H20N4O4P1Cl1
_reflns_odcompleteness_completeness 99.96
_reflns_odcompleteness_iscentric 1
_reflns_odcompleteness_theta 66.97

loop_
_space_group_symop_id
_space_group_symop_operation_xyz
1 'x, y, z'

loop_
_atom_site_label
_atom_site_type_symbol
_atom_site_fract_x
_atom_site_fract_y
_atom_site_fract_z
_atom_site_U_iso_or_equiv
_atom_site_adp_type
_atom_site_occupancy
_atom_site_symmetry_multiplicity
_atom_site_calc_flag
_atom_site_refinement_flags
Cl1 Cl 0.79240(8) 0.91131(7) -0.09715(4) 0.0640(2) Uani 1 1 d .
Cl1A Cl 0.53504(7) 0.63048(7) 0.80123(4) 0.0620(2) Uani 1 1 d .
Cl1B Cl 0.79247(8) 0.41101(7) -0.09720(4) 0.0647(2) Uani 1 1 d .
Cl1C Cl 0.53484(7) 0.13044(7) 0.80132(4) 0.0622(2) Uani 1 1 d .
P1 P 0.65970(6) 0.89805(5) -0.01359(3) 0.03742(15) Uani 1 1 d .
P1A P 0.34123(7) 0.63676(5) 0.73025(4) 0.03722(15) Uani 1 1 d .
P1B P 0.65977(7) 0.39802(5) -0.01357(4) 0.03782(16) Uani 1 1 d .
P1C P 0.34109(7) 0.13681(5) 0.73036(4) 0.03721(15) Uani 1 1 d .
O1 O 0.7367(2) 0.77026(15) -0.00201(11) 0.0528(6) Uani 1 1 d .
O1A O 0.3964(2) 0.76482(15) 0.71173(11) 0.0530(5) Uani 1 1 d .
O1B O 0.7363(2) 0.27039(15) -0.00206(11) 0.0534(6) Uani 1 1 d .
O1C O 0.3965(2) 0.26457(15) 0.71192(11) 0.0524(5) Uani 1 1 d .
O2 O 0.8705(3) 0.68315(17) 0.08028(14) 0.0786(8) Uani 1 1 d .
O2A O 0.4793(3) 0.84818(17) 0.62321(14) 0.0816(7) Uani 1 1 d .
O2B O 0.8715(3) 0.18258(17) 0.08043(15) 0.0805(8) Uani 1 1 d .
O2C O 0.4790(3) 0.34864(17) 0.62288(14) 0.0837(8) Uani 1 1 d .
O3 O 0.57682(19) 1.02560(13) -0.02244(9) 0.0412(5) Uani 1 1 d .
O3A O 0.27565(19) 0.50861(14) 0.74662(10) 0.0423(5) Uani 1 1 d .
O3B O 0.57663(19) 0.52573(14) -0.02264(9) 0.0413(5) Uani 1 1 d .
O3C O 0.27554(19) 0.00859(14) 0.74675(10) 0.0429(5) Uani 1 1 d .
O4 O 0.3563(2) 1.10288(14) -0.05607(10) 0.0459(5) Uani 1 1 d .
O4A O 0.0865(2) 0.42614(15) 0.79130(10) 0.0471(5) Uani 1 1 d .
O4B O 0.3564(2) 0.60346(14) -0.05594(10) 0.0460(5) Uani 1 1 d .
O4C O 0.0854(2) -0.07420(14) 0.79106(10) 0.0459(5) Uani 1 1 d .
N1 N 0.7360(3) 0.95123(17) 0.06950(12) 0.0459(6) Uani 1 1 d .
H1 H 0.766(3) 1.0081(18) 0.0716(13) 0.029(7) Uiso 1 1 d .
N1A N 0.3599(3) 0.58058(17) 0.64475(12) 0.0450(6) Uani 1 1 d .
H1A H 0.382(3) 0.504(2) 0.6373(16) 0.068(10) Uiso 1 1 d .
N1B N 0.7354(3) 0.45162(17) 0.06932(13) 0.0459(6) Uani 1 1 d D
H1B H 0.759(3) 0.5197(11) 0.0744(14) 0.044(8) Uiso 1 1 d D
N1C N 0.3600(3) 0.08125(17) 0.64482(12) 0.0448(6) Uani 1 1 d .
H1C H 0.373(4) 0.015(3) 0.6353(17) 0.073(11) Uiso 1 1 d .
N2 N 0.4911(2) 0.83663(17) -0.03903(11) 0.0403(5) Uani 1 1 d .
H2 H 0.4766 0.7672 -0.0359 0.048 Uiso 1 1 calc R
N2A N 0.1938(2) 0.69483(17) 0.76716(12) 0.0409(6) Uani 1 1 d .
H2A H 0.1789 0.7653 0.7683 0.049 Uiso 1 1 calc R
N2B N 0.4920(2) 0.33642(17) -0.03886(11) 0.0403(6) Uani 1 1 d .
H2B H 0.4775 0.2671 -0.0357 0.048 Uiso 1 1 calc R
N2C N 0.1943(2) 0.19507(17) 0.76746(12) 0.0424(6) Uani 1 1 d .
H2C H 0.1796 0.2656 0.7688 0.051 Uiso 1 1 calc R
C1 C 0.8171(3) 0.7678(2) 0.06252(18) 0.0531(8) Uani 1 1 d .
C1A C 0.4404(3) 0.7656(2) 0.64504(18) 0.0557(8) Uani 1 1 d .
C1B C 0.8173(3) 0.2667(2) 0.06326(19) 0.0551(9) Uani 1 1 d .
C1C C 0.4406(3) 0.2649(2) 0.64461(18) 0.0550(8) Uani 1 1 d .
C2 C 0.8264(3) 0.8801(2) 0.11209(15) 0.0487(7) Uani 1 1 d .
H2D H 0.9337 0.9077 0.1218 0.058 Uiso 1 1 calc R
C2A C 0.4318(3) 0.6502(2) 0.59950(15) 0.0490(7) Uani 1 1 d .
H2AA H 0.5358 0.6241 0.5913 0.059 Uiso 1 1 calc R
C2B C 0.8261(3) 0.3799(2) 0.11231(15) 0.0483(8) Uani 1 1 d .
H2BA H 0.9333 0.4075 0.1219 0.058 Uiso 1 1 calc R
C2C C 0.4309(3) 0.1483(2) 0.59864(15) 0.0477(7) Uani 1 1 d .
H2CA H 0.5348 0.1217 0.5907 0.057 Uiso 1 1 calc R
C3 C 0.7614(4) 0.8697(2) 0.18569(17) 0.0624(9) Uani 1 1 d .
H3A H 0.6544 0.8446 0.1751 0.075 Uiso 1 1 calc R
H3B H 0.8178 0.8130 0.2083 0.075 Uiso 1 1 calc R
C3A C 0.3355(4) 0.6530(2) 0.52442(16) 0.0659(10) Uani 1 1 d .
H3AA H 0.2321 0.6766 0.5336 0.079 Uiso 1 1 calc R
H3AB H 0.3810 0.7083 0.4998 0.079 Uiso 1 1 calc R
C3B C 0.7628(4) 0.3691(3) 0.18544(17) 0.0644(9) Uani 1 1 d .
H3BA H 0.6562 0.3430 0.1751 0.077 Uiso 1 1 calc R
H3BB H 0.8207 0.3130 0.2081 0.077 Uiso 1 1 calc R
C3C C 0.3378(4) 0.1515(3) 0.52466(17) 0.0659(10) Uani 1 1 d .
H3CA H 0.2343 0.1751 0.5335 0.079 Uiso 1 1 calc R
H3CB H 0.3840 0.2071 0.5005 0.079 Uiso 1 1 calc R
C4 C 0.7707(4) 0.9766(3) 0.23989(16) 0.0585(8) Uani 1 1 d .
C4A C 0.3251(4) 0.5407(3) 0.47307(15) 0.0572(9) Uani 1 1 d .
C4B C 0.7710(3) 0.4778(3) 0.24020(16) 0.0581(8) Uani 1 1 d .
C4C C 0.3279(4) 0.0417(3) 0.47362(15) 0.0564(9) Uani 1 1 d .
C5 C 0.6574(4) 1.0547(3) 0.23664(19) 0.0717(11) Uani 1 1 d .
H5 H 0.5736 1.0416 0.2005 0.086 Uiso 1 1 calc R
C5A C 0.4384(4) 0.5139(3) 0.42468(16) 0.0746(12) Uani 1 1 d .
H5A H 0.5196 0.5637 0.4239 0.090 Uiso 1 1 calc R
C5B C 0.6551(4) 0.5545(3) 0.23667(19) 0.0708(11) Uani 1 1 d .
H5B H 0.5713 0.5400 0.2006 0.085 Uiso 1 1 calc R
C5C C 0.4377(4) 0.0136(3) 0.42488(16) 0.0701(11) Uani 1 1 d .
H5C H 0.5181 0.0641 0.4242 0.084 Uiso 1 1 calc R
C6 C 0.6688(5) 1.1541(3) 0.2880(2) 0.0949(14) Uani 1 1 d .
H6 H 0.5909 1.2061 0.2866 0.114 Uiso 1 1 calc R
C6A C 0.4262(5) 0.4095(4) 0.37723(19) 0.1022(16) Uani 1 1 d .
H6A H 0.5003 0.3901 0.3447 0.123 Uiso 1 1 calc R
C6B C 0.6646(5) 0.6531(3) 0.2872(2) 0.0914(14) Uani 1 1 d .
H6B H 0.5853 0.7040 0.2856 0.110 Uiso 1 1 calc R
C6C C 0.4312(5) -0.0867(4) 0.3776(2) 0.0873(10) Uani 1 1 d U
H6C H 0.5075 -0.1026 0.3459 0.105 Uiso 1 1 calc R
C7 C 0.7935(6) 1.1757(4) 0.3406(2) 0.0994(16) Uani 1 1 d .
H7 H 0.8005 1.2427 0.3739 0.119 Uiso 1 1 calc R
C7A C 0.3064(5) 0.3365(4) 0.3786(2) 0.0892(10) Uani 1 1 d U
H7A H 0.2995 0.2679 0.3471 0.107 Uiso 1 1 calc R
C7B C 0.7899(6) 0.6768(4) 0.3396(2) 0.1007(16) Uani 1 1 d U
H7B H 0.7975 0.7448 0.3719 0.121 Uiso 1 1 calc R
C7C C 0.3203(5) -0.1606(4) 0.3761(2) 0.0863(10) Uani 1 1 d U
H7C H 0.3181 -0.2282 0.3436 0.104 Uiso 1 1 calc R
C8 C 0.9055(5) 1.1006(4) 0.3440(2) 0.0920(11) Uani 1 1 d U
H8 H 0.9901 1.1153 0.3796 0.110 Uiso 1 1 calc R
C8A C 0.1979(5) 0.3641(3) 0.4257(2) 0.0937(15) Uani 1 1 d U
H8A H 0.1162 0.3145 0.4262 0.112 Uiso 1 1 calc R
C8B C 0.9042(5) 0.5991(4) 0.3439(2) 0.0935(15) Uani 1 1 d U
H8B H 0.9877 0.6136 0.3802 0.112 Uiso 1 1 calc R
C8C C 0.2066(5) -0.1376(3) 0.4230(2) 0.1045(15) Uani 1 1 d .
H8C H 0.1277 -0.1900 0.4220 0.125 Uiso 1 1 calc R
C9 C 0.8944(4) 1.0004(4) 0.29401(18) 0.0783(12) Uani 1 1 d .
H9 H 0.9718 0.9483 0.2970 0.094 Uiso 1 1 calc R
C9A C 0.2081(4) 0.4640(3) 0.4721(2) 0.0783(12) Uani 1 1 d .
H9A H 0.1330 0.4810 0.5044 0.094 Uiso 1 1 calc R
C9B C 0.8947(4) 0.4998(3) 0.29428(17) 0.0735(11) Uani 1 1 d .
H9B H 0.9718 0.4474 0.2973 0.088 Uiso 1 1 calc R
C9C C 0.2093(4) -0.0336(3) 0.4730(2) 0.0761(12) Uani 1 1 d .
H9C H 0.1324 -0.0174 0.5044 0.091 Uiso 1 1 calc R
C10 C 0.4298(3) 1.0213(2) -0.04808(13) 0.0376(6) Uani 1 1 d .
C10A C 0.1467(3) 0.5099(2) 0.77883(13) 0.0365(6) Uani 1 1 d .
C10B C 0.4292(3) 0.5215(2) -0.04842(13) 0.0388(6) Uani 1 1 d .
C10C C 0.1464(3) 0.0094(2) 0.77852(13) 0.0374(6) Uani 1 1 d .
C11 C 0.3683(3) 0.9012(2) -0.06660(13) 0.0404(7) Uani 1 1 d .
H11 H 0.3509 0.8801 -0.1206 0.048 Uiso 1 1 calc R
C11A C 0.0889(3) 0.6280(2) 0.79772(13) 0.0384(6) Uani 1 1 d .
H11A H 0.1013 0.6497 0.8518 0.046 Uiso 1 1 calc R
C11B C 0.3685(3) 0.4020(2) -0.06679(13) 0.0405(7) Uani 1 1 d .
H11B H 0.3510 0.3807 -0.1208 0.049 Uiso 1 1 calc R
C11C C 0.0891(3) 0.1280(2) 0.79810(14) 0.0392(6) Uani 1 1 d .
H11C H 0.1011 0.1494 0.8522 0.047 Uiso 1 1 calc R
C12 C 0.2162(3) 0.8854(2) -0.03360(14) 0.0441(7) Uani 1 1 d .
H12G H 0.1373 0.9283 -0.0568 0.053 Uiso 1 1 calc R
H12H H 0.1845 0.8070 -0.0457 0.053 Uiso 1 1 calc R
C12A C -0.0802(3) 0.6400(2) 0.77005(14) 0.0440(7) Uani 1 1 d .
H12A H -0.1429 0.5932 0.7941 0.053 Uiso 1 1 calc R
H12B H -0.1090 0.7171 0.7847 0.053 Uiso 1 1 calc R
C12B C 0.2160(3) 0.3859(2) -0.03345(14) 0.0462(7) Uani 1 1 d .
H12E H 0.1371 0.4292 -0.0564 0.055 Uiso 1 1 calc R
H12F H 0.1841 0.3076 -0.0459 0.055 Uiso 1 1 calc R
C12C C -0.0802(3) 0.1394(2) 0.76959(15) 0.0460(7) Uani 1 1 d .
H12C H -0.1430 0.0929 0.7937 0.055 Uiso 1 1 calc R
H12D H -0.1094 0.2165 0.7839 0.055 Uiso 1 1 calc R
C13 C 0.2257(3) 0.9204(2) 0.04884(15) 0.0433(7) Uani 1 1 d .
C13A C -0.1163(3) 0.6082(2) 0.68651(16) 0.0451(7) Uani 1 1 d .
C13B C 0.2249(3) 0.4199(2) 0.04915(15) 0.0435(7) Uani 1 1 d .
C13C C -0.1165(3) 0.1072(2) 0.68652(16) 0.0470(7) Uani 1 1 d .
C14 C 0.1794(3) 1.0258(2) 0.07934(17) 0.0537(8) Uani 1 1 d .
H14 H 0.1434 1.0757 0.0483 0.064 Uiso 1 1 calc R
C14A C -0.0887(3) 0.6819(3) 0.63882(18) 0.0578(9) Uani 1 1 d .
H14A H -0.0481 0.7531 0.6583 0.069 Uiso 1 1 calc R
C14B C 0.1785(3) 0.5255(3) 0.07953(18) 0.0556(8) Uani 1 1 d .
H14B H 0.1415 0.5753 0.0486 0.067 Uiso 1 1 calc R
C14C C -0.0891(3) 0.1826(3) 0.63891(18) 0.0611(9) Uani 1 1 d .
H14C H -0.0501 0.2542 0.6586 0.073 Uiso 1 1 calc R
C15 C 0.1861(4) 1.0572(3) 0.15467(19) 0.0648(10) Uani 1 1 d .
H15 H 0.1533 1.1277 0.1744 0.078 Uiso 1 1 calc R
C15A C -0.1200(4) 0.6524(3) 0.56341(19) 0.0755(11) Uani 1 1 d .
H15A H -0.1008 0.7037 0.5326 0.091 Uiso 1 1 calc R
C15B C 0.1873(4) 0.5569(3) 0.15555(19) 0.0672(10) Uani 1 1 d .
H15B H 0.1555 0.6278 0.1751 0.081 Uiso 1 1 calc R
C15C C -0.1194(4) 0.1519(3) 0.56262(19) 0.0751(11) Uani 1 1 d .
H15C H -0.0993 0.2021 0.5312 0.090 Uiso 1 1 calc R
C16 C 0.2419(4) 0.9841(3) 0.20186(19) 0.0698(11) Uani 1 1 d .
H16 H 0.2481 1.0062 0.2530 0.084 Uiso 1 1 calc R
C16A C -0.1794(4) 0.5477(3) 0.53307(19) 0.0746(12) Uani 1 1 d .
H16A H -0.1983 0.5270 0.4819 0.090 Uiso 1 1 calc R
C16B C 0.2418(4) 0.4858(3) 0.20298(18) 0.0675(11) Uani 1 1 d .
H16B H 0.2490 0.5082 0.2541 0.081 Uiso 1 1 calc R
C16C C -0.1796(4) 0.0465(4) 0.5337(2) 0.0756(12) Uani 1 1 d .
H16C H -0.1992 0.0254 0.4826 0.091 Uiso 1 1 calc R
C17 C 0.2874(4) 0.8795(3) 0.17294(18) 0.0655(10) Uani 1 1 d .
H17 H 0.3242 0.8303 0.2043 0.079 Uiso 1 1 calc R
C17A C -0.2101(4) 0.4748(3) 0.5791(2) 0.0725(12) Uani 1 1 d .
H17A H -0.2529 0.4044 0.5591 0.087 Uiso 1 1 calc R
C17B C 0.2855(4) 0.3804(3) 0.17261(18) 0.0686(10) Uani 1 1 d .
H17B H 0.3216 0.3310 0.2040 0.082 Uiso 1 1 calc R
C17C C -0.2107(4) -0.0273(3) 0.5796(2) 0.0719(12) Uani 1 1 d .
H17C H -0.2535 -0.0977 0.5597 0.086 Uiso 1 1 calc R
C18 C 0.2785(3) 0.8471(3) 0.09690(17) 0.0553(8) Uani 1 1 d .
H18 H 0.3081 0.7756 0.0775 0.066 Uiso 1 1 calc R
C18A C -0.1787(3) 0.5037(3) 0.65549(18) 0.0587(9) Uani 1 1 d .
H18A H -0.1998 0.4525 0.6860 0.070 Uiso 1 1 calc R
C18B C 0.2772(3) 0.3461(3) 0.09649(17) 0.0564(9) Uani 1 1 d .
H18B H 0.3064 0.2744 0.0772 0.068 Uiso 1 1 calc R
C18C C -0.1787(3) 0.0026(3) 0.65563(18) 0.0571(9) Uani 1 1 d .
H18C H -0.1992 -0.0484 0.6864 0.068 Uiso 1 1 calc R

loop_
_atom_site_aniso_label
_atom_site_aniso_U_11
_atom_site_aniso_U_22
_atom_site_aniso_U_33
_atom_site_aniso_U_23
_atom_site_aniso_U_13
_atom_site_aniso_U_12
Cl1 0.0496(3) 0.0742(5) 0.0708(4) 0.0097(4) 0.0223(3) 0.0024(4)
Cl1A 0.0313(3) 0.0923(6) 0.0596(4) 0.0042(4) 0.0050(3) 0.0038(3)
Cl1B 0.0498(4) 0.0754(5) 0.0710(4) 0.0086(4) 0.0222(3) 0.0015(4)
Cl1C 0.0320(3) 0.0920(6) 0.0600(4) 0.0047(4) 0.0057(3) 0.0036(4)
P1 0.0323(3) 0.0309(3) 0.0470(3) 0.0025(3) 0.0006(2) 0.0002(3)
P1A 0.0325(3) 0.0319(3) 0.0464(3) 0.0010(3) 0.0088(2) 0.0018(2)
P1B 0.0328(3) 0.0313(3) 0.0470(3) 0.0016(3) 0.0009(3) -0.0010(3)
P1C 0.0326(3) 0.0321(3) 0.0461(3) 0.0009(3) 0.0086(2) 0.0009(3)
O1 0.0434(10) 0.0339(10) 0.0753(12) -0.0011(9) -0.0058(9) 0.0064(8)
O1A 0.0541(10) 0.0345(10) 0.0705(11) -0.0021(9) 0.0245(9) -0.0060(9)
O1B 0.0444(10) 0.0350(10) 0.0744(13) -0.0019(10) -0.0076(10) 0.0054(9)
O1C 0.0514(10) 0.0351(10) 0.0711(11) -0.0015(9) 0.0247(9) -0.0056(9)
O2 0.0659(14) 0.0450(12) 0.1179(19) 0.0153(13) -0.0272(14) 0.0058(11)
O2A 0.1065(16) 0.0405(12) 0.1089(16) 0.0137(12) 0.0613(13) -0.0016(12)
O2B 0.0675(14) 0.0435(12) 0.1225(19) 0.0167(13) -0.0335(14) 0.0043(11)
O2C 0.1058(16) 0.0403(12) 0.1160(17) 0.0133(12) 0.0626(14) -0.0012(12)
O3 0.0398(9) 0.0298(9) 0.0526(9) 0.0066(7) -0.0006(8) -0.0022(8)
O3A 0.0415(9) 0.0316(9) 0.0551(9) 0.0065(8) 0.0126(8) 0.0075(8)
O3B 0.0371(9) 0.0320(9) 0.0537(9) 0.0076(8) -0.0006(8) -0.0018(8)
O3C 0.0428(9) 0.0337(9) 0.0541(9) 0.0063(8) 0.0148(8) 0.0090(8)
O4 0.0437(9) 0.0385(10) 0.0575(10) 0.0150(8) 0.0038(8) 0.0056(8)
O4A 0.0454(9) 0.0369(10) 0.0617(10) 0.0114(8) 0.0129(8) 0.0038(8)
O4B 0.0441(10) 0.0372(10) 0.0597(10) 0.0156(8) 0.0063(8) 0.0048(8)
O4C 0.0448(9) 0.0357(10) 0.0594(10) 0.0109(8) 0.0112(8) 0.0022(8)
N1 0.0505(12) 0.0313(11) 0.0524(11) 0.0062(10) -0.0098(10) -0.0045(10)
N1A 0.0574(13) 0.0319(11) 0.0464(11) 0.0043(9) 0.0129(10) 0.0035(10)
N1B 0.0497(12) 0.0281(11) 0.0552(12) 0.0021(10) -0.0095(10) -0.0032(10)
N1C 0.0580(13) 0.0296(11) 0.0472(11) 0.0031(10) 0.0124(10) 0.0017(11)
N2 0.0378(10) 0.0287(11) 0.0515(11) 0.0003(9) 0.0012(9) -0.0031(9)
N2A 0.0337(10) 0.0306(11) 0.0573(12) -0.0005(9) 0.0116(9) 0.0021(9)
N2B 0.0359(10) 0.0291(11) 0.0528(12) -0.0004(10) 0.0007(9) -0.0028(9)
N2C 0.0342(10) 0.0321(11) 0.0590(12) -0.0017(10) 0.0102(10) 0.0016(9)
C1 0.0391(14) 0.0381(15) 0.0807(19) 0.0161(14) -0.0111(13) 0.0026(12)
C1A 0.0571(15) 0.0359(15) 0.0788(18) 0.0088(14) 0.0305(14) 0.0032(13)
C1B 0.0405(14) 0.0379(15) 0.085(2) 0.0140(15) -0.0087(14) 0.0006(13)
C1C 0.0553(15) 0.0383(15) 0.0757(18) 0.0089(14) 0.0278(14) 0.0018(13)
C2 0.0372(13) 0.0453(15) 0.0629(15) 0.0163(13) -0.0103(12) -0.0040(12)
C2A 0.0502(14) 0.0417(15) 0.0586(15) 0.0097(13) 0.0198(12) 0.0060(13)
C2B 0.0398(14) 0.0406(15) 0.0645(16) 0.0164(13) -0.0069(13) -0.0029(12)
C2C 0.0508(15) 0.0393(15) 0.0563(14) 0.0107(12) 0.0171(12) 0.0036(13)
C3 0.0596(18) 0.0600(18) 0.0720(18) 0.0281(15) 0.0007(15) -0.0081(16)
C3A 0.086(2) 0.0591(19) 0.0595(16) 0.0253(14) 0.0133(16) 0.0189(18)
C3B 0.0652(19) 0.0616(19) 0.0725(18) 0.0337(15) -0.0001(16) -0.0063(16)
C3C 0.079(2) 0.063(2) 0.0629(17) 0.0265(15) 0.0157(16) 0.0219(18)
C4 0.0580(17) 0.0684(19) 0.0559(14) 0.0272(14) 0.0111(13) -0.0010(15)
C4A 0.0613(18) 0.0674(19) 0.0465(13) 0.0216(13) 0.0031(13) 0.0107(16)
C4B 0.0566(17) 0.0655(19) 0.0578(15) 0.0247(14) 0.0094(13) -0.0083(15)
C4C 0.0613(18) 0.0659(19) 0.0455(13) 0.0203(14) 0.0038(13) 0.0121(16)
C5 0.0640(19) 0.085(2) 0.0717(19) 0.0258(18) 0.0139(16) 0.0042(19)
C5A 0.075(2) 0.101(3) 0.0491(15) 0.0112(18) 0.0137(16) 0.004(2)
C5B 0.067(2) 0.076(2) 0.073(2) 0.0157(18) 0.0147(17) 0.0008(18)
C5C 0.075(2) 0.085(3) 0.0505(16) 0.0093(17) 0.0108(16) 0.005(2)
C6 0.117(3) 0.085(3) 0.094(3) 0.023(2) 0.050(2) 0.022(3)
C6A 0.137(4) 0.128(4) 0.0378(14) -0.0007(19) 0.014(2) 0.050(3)
C6B 0.107(3) 0.092(3) 0.083(2) 0.023(2) 0.036(2) 0.017(3)
C6C 0.0915(15) 0.0900(16) 0.0793(14) 0.0088(12) 0.0121(12) 0.0048(13)
C7 0.145(4) 0.089(3) 0.062(2) -0.001(2) 0.025(2) -0.019(3)
C7A 0.0947(16) 0.0874(16) 0.0827(15) 0.0116(12) -0.0005(13) 0.0025(13)
C7B 0.136(3) 0.099(3) 0.070(2) 0.010(2) 0.033(2) -0.007(3)
C7C 0.0938(16) 0.0878(16) 0.0755(14) 0.0113(12) 0.0033(12) 0.0068(13)
C8 0.0948(16) 0.0939(16) 0.0861(15) 0.0128(12) 0.0066(13) 0.0003(13)
C8A 0.102(3) 0.084(3) 0.092(3) 0.021(2) -0.016(2) -0.013(2)
C8B 0.109(3) 0.112(3) 0.0558(18) 0.012(2) -0.002(2) -0.017(3)
C8C 0.111(3) 0.077(2) 0.122(3) 0.049(2) -0.054(2) -0.028(2)
C9 0.072(2) 0.107(3) 0.0591(17) 0.0251(19) 0.0017(17) 0.005(2)
C9A 0.065(2) 0.090(3) 0.084(2) 0.025(2) 0.0081(19) 0.005(2)
C9B 0.073(2) 0.090(3) 0.0603(18) 0.0257(18) -0.0009(17) 0.000(2)
C9C 0.064(2) 0.084(3) 0.085(2) 0.031(2) 0.0041(18) 0.009(2)
C10 0.0389(12) 0.0363(13) 0.0380(11) 0.0073(10) 0.0036(10) 0.0009(11)
C10A 0.0333(11) 0.0372(13) 0.0394(11) 0.0078(10) 0.0034(10) 0.0035(11)
C10B 0.0405(13) 0.0401(14) 0.0369(11) 0.0066(10) 0.0084(10) 0.0007(12)
C10C 0.0339(12) 0.0368(14) 0.0407(12) 0.0047(11) 0.0029(10) 0.0060(11)
C11 0.0392(12) 0.0383(14) 0.0409(12) 0.0022(11) -0.0025(10) -0.0004(11)
C11A 0.0349(12) 0.0350(13) 0.0441(12) 0.0007(11) 0.0075(10) 0.0026(11)
C11B 0.0385(13) 0.0413(15) 0.0392(12) 0.0030(11) -0.0012(10) -0.0028(12)
C11C 0.0329(12) 0.0370(14) 0.0464(13) 0.0013(11) 0.0068(10) 0.0031(11)
C12 0.0324(12) 0.0446(15) 0.0544(14) 0.0096(12) -0.0023(11) -0.0034(11)
C12A 0.0335(12) 0.0427(15) 0.0547(14) 0.0019(12) 0.0091(11) 0.0035(12)
C12B 0.0353(13) 0.0460(16) 0.0555(15) 0.0092(13) -0.0044(12) -0.0062(12)
C12C 0.0335(12) 0.0457(16) 0.0590(15) 0.0037(13) 0.0140(11) 0.0036(12)
C13 0.0313(11) 0.0431(14) 0.0578(14) 0.0130(12) 0.0089(11) -0.0055(11)
C13A 0.0276(11) 0.0475(16) 0.0605(15) 0.0101(13) 0.0039(11) 0.0070(11)
C13B 0.0313(12) 0.0423(15) 0.0574(15) 0.0077(12) 0.0088(11) -0.0073(11)
C13C 0.0272(12) 0.0529(17) 0.0620(15) 0.0128(14) 0.0044(11) 0.0059(12)
C14 0.0507(15) 0.0478(17) 0.0644(16) 0.0090(14) 0.0153(13) -0.0007(14)
C14A 0.0477(16) 0.0570(18) 0.0721(18) 0.0230(15) 0.0034(14) 0.0017(14)
C14B 0.0503(16) 0.0496(17) 0.0708(18) 0.0131(15) 0.0190(14) 0.0044(14)
C14C 0.0488(16) 0.066(2) 0.0703(18) 0.0206(16) -0.0007(15) -0.0007(16)
C15 0.0654(19) 0.057(2) 0.0711(19) -0.0008(16) 0.0191(16) -0.0028(17)
C15A 0.0561(19) 0.104(3) 0.0755(19) 0.0438(19) 0.0022(16) 0.0035(19)
C15B 0.0632(19) 0.060(2) 0.078(2) 0.0005(18) 0.0236(17) -0.0027(17)
C15C 0.0557(19) 0.102(3) 0.075(2) 0.038(2) 0.0050(17) 0.007(2)
C16 0.0596(18) 0.088(3) 0.0602(18) 0.0050(18) 0.0119(15) -0.0113(19)
C16A 0.0529(18) 0.109(3) 0.0596(18) 0.008(2) 0.0058(15) 0.009(2)
C16B 0.0584(18) 0.086(3) 0.0568(17) 0.0029(17) 0.0135(15) -0.0071(18)
C16C 0.0519(18) 0.107(3) 0.0638(19) 0.001(2) 0.0049(16) 0.012(2)
C17 0.0569(18) 0.082(2) 0.0620(17) 0.0260(17) 0.0027(15) 0.0034(17)
C17A 0.0524(18) 0.078(3) 0.079(2) -0.005(2) -0.0036(17) -0.0019(18)
C17B 0.0594(19) 0.087(2) 0.0651(18) 0.0309(18) 0.0027(16) 0.0013(18)
C17C 0.0536(18) 0.076(3) 0.078(2) -0.006(2) -0.0019(17) -0.0055(18)
C18 0.0525(16) 0.0538(18) 0.0621(16) 0.0157(14) 0.0069(14) 0.0067(15)
C18A 0.0470(16) 0.0570(19) 0.0698(19) 0.0077(16) 0.0003(15) -0.0031(15)
C18B 0.0546(17) 0.0538(18) 0.0647(17) 0.0199(15) 0.0080(14) 0.0044(15)
C18C 0.0461(16) 0.0528(18) 0.0709(19) 0.0104(16) -0.0002(15) -0.0027(15)

loop_
_atom_type_symbol
_atom_type_description
_atom_type_scat_dispersion_real
_atom_type_scat_dispersion_imag
_atom_type_scat_source
C C 0.0181 0.0091 'International Tables Vol C Tables 4.2.6.8 and 6.1.1.4'
H H 0.0000 0.0000 'International Tables Vol C Tables 4.2.6.8 and 6.1.1.4'
Cl Cl 0.3639 0.7018 'International Tables Vol C Tables 4.2.6.8 and 6.1.1.4'
N N 0.0311 0.0180 'International Tables Vol C Tables 4.2.6.8 and 6.1.1.4'
O O 0.0492 0.0322 'International Tables Vol C Tables 4.2.6.8 and 6.1.1.4'
P P 0.2955 0.4335 'International Tables Vol C Tables 4.2.6.8 and 6.1.1.4'

loop_
_geom_angle_atom_site_label_1
_geom_angle_atom_site_label_2
_geom_angle_atom_site_label_3
_geom_angle
O1 P1 Cl1 91.57(8)
O1 P1 O3 177.52(10)
O3 P1 Cl1 90.90(7)
N1 P1 Cl1 115.52(9)
N1 P1 O1 89.59(10)
N1 P1 O3 89.58(10)
N1 P1 N2 128.77(12)
N2 P1 Cl1 115.71(8)
N2 P1 O1 89.51(10)
N2 P1 O3 89.19(9)
O1A P1A Cl1A 91.66(7)
O1A P1A O3A 176.88(10)
O3A P1A Cl1A 91.38(7)
N1A P1A Cl1A 113.77(9)
N1A P1A O1A 89.99(11)
N1A P1A O3A 89.42(10)
N2A P1A Cl1A 115.70(8)
N2A P1A O1A 89.19(10)
N2A P1A O3A 88.86(10)
N2A P1A N1A 130.52(12)
O1B P1B Cl1B 91.55(8)
O1B P1B O3B 177.51(10)
O3B P1B Cl1B 90.90(7)
N1B P1B Cl1B 115.60(9)
N1B P1B O1B 89.90(10)
N1B P1B O3B 89.44(10)
N1B P1B N2B 128.71(12)
N2B P1B Cl1B 115.68(8)
N2B P1B O1B 89.21(10)
N2B P1B O3B 89.33(9)
O1C P1C Cl1C 91.60(7)
O1C P1C O3C 177.00(10)
O3C P1C Cl1C 91.33(7)
N1C P1C Cl1C 113.77(9)
N1C P1C O1C 89.71(11)
N1C P1C O3C 89.71(10)
N2C P1C Cl1C 115.53(8)
N2C P1C O1C 89.19(10)
N2C P1C O3C 88.96(10)
N2C P1C N1C 130.70(12)
C1 O1 P1 115.44(17)
C1A O1A P1A 115.98(17)
C1B O1B P1B 115.93(17)
C1C O1C P1C 115.74(17)
C10 O3 P1 115.86(16)
C10A O3A P1A 116.00(16)
C10B O3B P1B 115.97(16)
C10C O3C P1C 116.22(16)
P1 N1 H1 112.5(18)
C2 N1 P1 118.49(17)
C2 N1 H1 116.3(18)
P1A N1A H1A 115.6(18)
C2A N1A P1A 116.90(17)
C2A N1A H1A 117.0(19)
P1B N1B H1B 114.1(18)
C2B N1B P1B 118.24(17)
C2B N1B H1B 119.6(17)
P1C N1C H1C 119(2)
C2C N1C P1C 118.41(17)
C2C N1C H1C 115(2)
P1 N2 H2 120.9
C11 N2 P1 118.23(17)
C11 N2 H2 120.9
P1A N2A H2A 120.2
C11A N2A P1A 119.59(17)
C11A N2A H2A 120.2
P1B N2B H2B 121.1
C11B N2B P1B 117.80(17)
C11B N2B H2B 121.1
P1C N2C H2C 120.3
C11C N2C P1C 119.48(17)
C11C N2C H2C 120.3
O1 C1 C2 112.5(2)
O2 C1 O1 123.0(3)
O2 C1 C2 124.5(3)
O1A C1A C2A 111.7(2)
O2A C1A O1A 124.1(3)
O2A C1A C2A 124.2(3)
O1B C1B C2B 111.3(2)
O2B C1B O1B 123.4(3)
O2B C1B C2B 125.3(3)
O1C C1C C2C 111.8(2)
O2C C1C O1C 123.4(3)
O2C C1C C2C 124.8(3)
N1 C2 C1 104.0(2)
N1 C2 H2D 110.1
N1 C2 C3 112.7(2)
C1 C2 H2D 110.1
C1 C2 C3 109.7(2)
C3 C2 H2D 110.1
N1A C2A C1A 104.5(2)
N1A C2A H2AA 110.1
N1A C2A C3A 112.5(2)
C1A C2A H2AA 110.1
C1A C2A C3A 109.4(2)
C3A C2A H2AA 110.1
N1B C2B C1B 104.6(2)
N1B C2B H2BA 109.9
N1B C2B C3B 113.3(2)
C1B C2B H2BA 109.9
C1B C2B C3B 109.1(2)
C3B C2B H2BA 109.9
N1C C2C C1C 103.5(2)
N1C C2C H2CA 110.0
N1C C2C C3C 113.9(2)
C1C C2C H2CA 110.0
C3C C2C C1C 109.4(2)
C3C C2C H2CA 110.0
C2 C3 H3A 108.8
C2 C3 H3B 108.8
H3A C3 H3B 107.7
C4 C3 C2 113.7(2)
C4 C3 H3A 108.8
C4 C3 H3B 108.8
C2A C3A H3AA 108.9
C2A C3A H3AB 108.9
H3AA C3A H3AB 107.7
C4A C3A C2A 113.4(2)
C4A C3A H3AA 108.9
C4A C3A H3AB 108.9
C2B C3B H3BA 108.9
C2B C3B H3BB 108.9
H3BA C3B H3BB 107.7
C4B C3B C2B 113.6(2)
C4B C3B H3BA 108.9
C4B C3B H3BB 108.9
C2C C3C H3CA 108.8
C2C C3C H3CB 108.8
H3CA C3C H3CB 107.7
C4C C3C C2C 113.6(2)
C4C C3C H3CA 108.8
C4C C3C H3CB 108.8
C5 C4 C3 120.8(3)
C5 C4 C9 118.2(3)
C9 C4 C3 121.0(3)
C5A C4A C3A 119.3(3)
C9A C4A C3A 122.4(3)
C9A C4A C5A 118.4(3)
C5B C4B C3B 120.4(3)
C5B C4B C9B 119.8(3)
C9B C4B C3B 119.8(3)
C5C C4C C3C 120.7(3)
C9C C4C C3C 121.2(3)
C9C C4C C5C 118.1(3)
C4 C5 H5 120.2
C4 C5 C6 119.6(3)
C6 C5 H5 120.2
C4A C5A H5A 120.8
C4A C5A C6A 118.4(4)
C6A C5A H5A 120.8
C4B C5B H5B 120.3
C4B C5B C6B 119.5(3)
C6B C5B H5B 120.3
C4C C5C H5C 119.1
C6C C5C C4C 121.8(4)
C6C C5C H5C 119.1
C5 C6 H6 119.6
C7 C6 C5 120.8(4)
C7 C6 H6 119.6
C5A C6A H6A 119.7
C7A C6A C5A 120.6(4)
C7A C6A H6A 119.7
C5B C6B H6B 119.6
C7B C6B C5B 120.8(4)
C7B C6B H6B 119.6
C5C C6C H6C 119.2
C7C C6C C5C 121.6(4)
C7C C6C H6C 119.2
C6 C7 H7 119.9
C8 C7 C6 120.2(4)
C8 C7 H7 119.9
C6A C7A H7A 119.9
C8A C7A C6A 120.2(4)
C8A C7A H7A 119.9
C6B C7B H7B 120.2
C6B C7B C8B 119.5(4)
C8B C7B H7B 120.2
C6C C7C H7C 120.2
C6C C7C C8C 119.6(4)
C8C C7C H7C 120.2
C7 C8 H8 120.2
C7 C8 C9 119.7(4)
C9 C8 H8 120.2
C7A C8A H8A 120.0
C7A C8A C9A 120.1(4)
C9A C8A H8A 120.0
C7B C8B H8B 120.0
C7B C8B C9B 120.0(4)
C9B C8B H8B 120.0
C7C C8C H8C 119.8
C7C C8C C9C 120.4(4)
C9C C8C H8C 119.8
C4 C9 C8 121.5(4)
C4 C9 H9 119.2
C8 C9 H9 119.2
C4A C9A H9A 118.8
C8A C9A C4A 122.4(4)
C8A C9A H9A 118.8
C4B C9B C8B 120.3(4)
C4B C9B H9B 119.9
C8B C9B H9B 119.9
C4C C9C C8C 118.5(4)
C4C C9C H9C 120.8
C8C C9C H9C 120.8
O3 C10 C11 111.3(2)
O4 C10 O3 123.4(2)
O4 C10 C11 125.3(2)
O3A C10A C11A 111.6(2)
O4A C10A O3A 122.6(2)
O4A C10A C11A 125.8(2)
O3B C10B C11B 111.1(2)
O4B C10B O3B 123.1(2)
O4B C10B C11B 125.8(2)
O3C C10C C11C 111.3(2)
O4C C10C O3C 123.2(2)
O4C C10C C11C 125.5(2)
N2 C11 C10 104.33(19)
N2 C11 H11 108.8
N2 C11 C12 113.4(2)
C10 C11 H11 108.8
C10 C11 C12 112.4(2)
C12 C11 H11 108.8
N2A C11A C10A 103.76(19)
N2A C11A H11A 108.3
N2A C11A C12A 114.2(2)
C10A C11A H11A 108.3
C10A C11A C12A 113.5(2)
C12A C11A H11A 108.3
N2B C11B C10B 104.68(19)
N2B C11B H11B 108.9
N2B C11B C12B 113.0(2)
C10B C11B H11B 108.9
C10B C11B C12B 112.3(2)
C12B C11B H11B 108.9
N2C C11C C10C 103.76(19)
N2C C11C H11C 108.7
N2C C11C C12C 114.0(2)
C10C C11C H11C 108.7
C10C C11C C12C 112.8(2)
C12C C11C H11C 108.7
C11 C12 H12G 108.7
C11 C12 H12H 108.7
H12G C12 H12H 107.6
C13 C12 C11 114.0(2)
C13 C12 H12G 108.7
C13 C12 H12H 108.7
C11A C12A H12A 108.8
C11A C12A H12B 108.8
H12A C12A H12B 107.7
C13A C12A C11A 113.9(2)
C13A C12A H12A 108.8
C13A C12A H12B 108.8
C11B C12B H12E 108.6
C11B C12B H12F 108.6
H12E C12B H12F 107.6
C13B C12B C11B 114.5(2)
C13B C12B H12E 108.6
C13B C12B H12F 108.6
C11C C12C H12C 108.6
C11C C12C H12D 108.6
H12C C12C H12D 107.6
C13C C12C C11C 114.5(2)
C13C C12C H12C 108.6
C13C C12C H12D 108.6
C14 C13 C12 120.7(3)
C14 C13 C18 118.3(3)
C18 C13 C12 121.0(3)
C14A C13A C12A 121.7(3)
C18A C13A C12A 120.7(3)
C18A C13A C14A 117.6(3)
C14B C13B C12B 120.2(3)
C14B C13B C18B 118.9(3)
C18B C13B C12B 120.8(3)
C14C C13C C12C 120.9(3)
C18C C13C C12C 120.9(3)
C18C C13C C14C 118.2(3)
C13 C14 H14 119.7
C15 C14 C13 120.7(3)
C15 C14 H14 119.7
C13A C14A H14A 119.3
C15A C14A C13A 121.5(3)
C15A C14A H14A 119.3
C13B C14B H14B 119.9
C15B C14B C13B 120.2(3)
C15B C14B H14B 119.9
C13C C14C H14C 119.6
C15C C14C C13C 120.7(3)
C15C C14C H14C 119.6
C14 C15 H15 119.8
C14 C15 C16 120.3(3)
C16 C15 H15 119.8
C14A C15A H15A 119.8
C14A C15A C16A 120.5(3)
C16A C15A H15A 119.8
C14B C15B H15B 119.2
C16B C15B C14B 121.6(3)
C16B C15B H15B 119.2
C14C C15C H15C 120.2
C16C C15C C14C 119.5(4)
C16C C15C H15C 120.2
C15 C16 H16 120.0
C17 C16 C15 119.9(3)
C17 C16 H16 120.0
C15A C16A H16A 120.5
C17A C16A C15A 118.9(3)
C17A C16A H16A 120.5
C15B C16B H16B 120.9
C15B C16B C17B 118.1(3)
C17B C16B H16B 120.9
C15C C16C H16C 119.7
C17C C16C C15C 120.5(3)
C17C C16C H16C 119.7
C16 C17 H17 120.1
C16 C17 C18 119.8(3)
C18 C17 H17 120.1
C16A C17A H17A 119.5
C16A C17A C18A 121.1(3)
C18A C17A H17A 119.5
C16B C17B H17B 119.2
C16B C17B C18B 121.7(3)
C18B C17B H17B 119.2
C16C C17C H17C 120.0
C16C C17C C18C 120.0(3)
C18C C17C H17C 120.0
C13 C18 H18 119.5
C17 C18 C13 121.0(3)
C17 C18 H18 119.5
C13A C18A C17A 120.5(3)
C13A C18A H18A 119.8
C17A C18A H18A 119.8
C13B C18B H18B 120.2
C17B C18B C13B 119.5(3)
C17B C18B H18B 120.2
C13C C18C C17C 121.0(3)
C13C C18C H18C 119.5
C17C C18C H18C 119.5

loop_
_geom_bond_atom_site_label_1
_geom_bond_atom_site_label_2
_geom_bond_distance
Cl1 P1 2.0407(10)
Cl1A P1A 2.0353(9)
Cl1B P1B 2.0410(10)
Cl1C P1C 2.0348(9)
P1 O1 1.7252(19)
P1 O3 1.7323(17)
P1 N1 1.629(2)
P1 N2 1.632(2)
P1A O1A 1.716(2)
P1A O3A 1.7312(18)
P1A N1A 1.632(2)
P1A N2A 1.625(2)
P1B O1B 1.7216(19)
P1B O3B 1.7357(18)
P1B N1B 1.626(2)
P1B N2B 1.626(2)
P1C O1C 1.712(2)
P1C O3C 1.7322(18)
P1C N1C 1.631(2)
P1C N2C 1.623(2)
O1 C1 1.318(4)
O1A C1A 1.322(4)
O1B C1B 1.336(4)
O1C C1C 1.333(4)
O2 C1 1.206(4)
O2A C1A 1.195(4)
O2B C1B 1.199(4)
O2C C1C 1.206(4)
O3 C10 1.317(3)
O3A C10A 1.323(3)
O3B C10B 1.321(3)
O3C C10C 1.320(3)
O4 C10 1.200(3)
O4A C10A 1.204(3)
O4B C10B 1.199(3)
O4C C10C 1.205(3)
N1 H1 0.73(2)
N1 C2 1.441(3)
N1A H1A 0.94(3)
N1A C2A 1.457(3)
N1B H1B 0.836(13)
N1B C2B 1.450(3)
N1C H1C 0.81(3)
N1C C2C 1.444(3)
N2 H2 0.8600
N2 C11 1.429(3)
N2A H2A 0.8600
N2A C11A 1.432(3)
N2B H2B 0.8600
N2B C11B 1.443(3)
N2C H2C 0.8600
N2C C11C 1.436(3)
C1 C2 1.505(4)
C1A C2A 1.504(4)
C1B C2B 1.510(4)
C1C C2C 1.519(4)
C2 H2D 0.9800
C2 C3 1.542(4)
C2A H2AA 0.9800
C2A C3A 1.545(4)
C2B H2BA 0.9800
C2B C3B 1.528(4)
C2C H2CA 0.9800
C2C C3C 1.516(4)
C3 H3A 0.9700
C3 H3B 0.9700
C3 C4 1.495(4)
C3A H3AA 0.9700
C3A H3AB 0.9700
C3A C4A 1.519(4)
C3B H3BA 0.9700
C3B H3BB 0.9700
C3B C4B 1.517(4)
C3C H3CA 0.9700
C3C H3CB 0.9700
C3C C4C 1.494(4)
C4 C5 1.375(5)
C4 C9 1.385(4)
C4A C5A 1.401(4)
C4A C9A 1.373(5)
C4B C5B 1.379(5)
C4B C9B 1.383(4)
C4C C5C 1.384(4)
C4C C9C 1.372(5)
C5 H5 0.9300
C5 C6 1.399(5)
C5A H5A 0.9300
C5A C6A 1.410(5)
C5B H5B 0.9300
C5B C6B 1.384(5)
C5C H5C 0.9300
C5C C6C 1.369(5)
C6 H6 0.9300
C6 C7 1.371(6)
C6A H6A 0.9300
C6A C7A 1.368(6)
C6B H6B 0.9300
C6B C7B 1.376(6)
C6C H6C 0.9300
C6C C7C 1.308(6)
C7 H7 0.9300
C7 C8 1.342(6)
C7A H7A 0.9300
C7A C8A 1.354(6)
C7B H7B 0.9300
C7B C8B 1.379(6)
C7C H7C 0.9300
C7C C8C 1.380(6)
C8 H8 0.9300
C8 C9 1.394(5)
C8A H8A 0.9300
C8A C9A 1.359(5)
C8B H8B 0.9300
C8B C9B 1.383(5)
C8C H8C 0.9300
C8C C9C 1.431(5)
C9 H9 0.9300
C9A H9A 0.9300
C9B H9B 0.9300
C9C H9C 0.9300
C10 C11 1.519(3)
C10A C11A 1.516(3)
C10B C11B 1.511(3)
C10C C11C 1.522(3)
C11 H11 0.9800
C11 C12 1.537(3)
C11A H11A 0.9800
C11A C12A 1.525(3)
C11B H11B 0.9800
C11B C12B 1.544(3)
C11C H11C 0.9800
C11C C12C 1.530(3)
C12 H12G 0.9700
C12 H12H 0.9700
C12 C13 1.499(4)
C12A H12A 0.9700
C12A H12B 0.9700
C12A C13A 1.520(4)
C12B H12E 0.9700
C12B H12F 0.9700
C12B C13B 1.500(4)
C12C H12C 0.9700
C12C H12D 0.9700
C12C C13C 1.512(4)
C13 C14 1.388(4)
C13 C18 1.397(4)
C13A C14A 1.384(4)
C13A C18A 1.383(4)
C13B C14B 1.389(4)
C13B C18B 1.392(4)
C13C C14C 1.398(4)
C13C C18C 1.383(4)
C14 H14 0.9300
C14 C15 1.370(4)
C14A H14A 0.9300
C14A C15A 1.372(5)
C14B H14B 0.9300
C14B C15B 1.380(5)
C14C H14C 0.9300
C14C C15C 1.388(5)
C15 H15 0.9300
C15 C16 1.392(5)
C15A H15A 0.9300
C15A C16A 1.375(5)
C15B H15B 0.9300
C15B C16B 1.373(5)
C15C H15C 0.9300
C15C C16C 1.378(5)
C16 H16 0.9300
C16 C17 1.368(5)
C16A H16A 0.9300
C16A C17A 1.361(5)
C16B H16B 0.9300
C16B C17B 1.380(5)
C16C H16C 0.9300
C16C C17C 1.368(5)
C17 H17 0.9300
C17 C18 1.382(4)
C17A H17A 0.9300
C17A C18A 1.388(5)
C17B H17B 0.9300
C17B C18B 1.387(4)
C17C H17C 0.9300
C17C C18C 1.384(5)
C18 H18 0.9300
C18A H18A 0.9300
C18B H18B 0.9300
C18C H18C 0.9300

loop_
_geom_hbond_atom_site_label_D
_geom_hbond_atom_site_label_H
_geom_hbond_atom_site_label_A
_geom_hbond_distance_DH
_geom_hbond_distance_HA
_geom_hbond_distance_DA
_geom_hbond_angle_DHA
_geom_hbond_site_symmetry_A
N1 H1 O2B 0.73(2) 2.27(2) 3.000(3) 177(2) 1_565
N1A H1A O2C 0.94(3) 2.06(3) 2.978(3) 168(3) .
N1B H1B O2 0.836(13) 2.180(15) 3.000(3) 167(2) .
N1C H1C O2A 0.81(3) 2.21(3) 2.991(3) 163(3) 1_545
N2 H2 O4B 0.86 2.20 3.006(3) 157.0 .
N2A H2A O4C 0.86 2.11 2.935(3) 161.6 1_565
N2B H2B O4 0.86 2.20 3.013(3) 156.8 1_545
N2C H2C O4A 0.86 2.11 2.934(3) 161.7 .

loop_
_geom_torsion_atom_site_label_1
_geom_torsion_atom_site_label_2
_geom_torsion_atom_site_label_3
_geom_torsion_atom_site_label_4
_geom_torsion
Cl1 P1 O1 C1 115.6(2)
Cl1 P1 O3 C10 111.74(17)
Cl1 P1 N1 C2 -90.5(2)
Cl1 P1 N2 C11 -81.15(18)
Cl1A P1A O1A C1A 108.6(2)
Cl1A P1A O3A C10A 115.74(16)
Cl1A P1A N1A C2A -82.5(2)
Cl1A P1A N2A C11A -87.94(18)
Cl1B P1B O1B C1B 116.0(2)
Cl1B P1B O3B C10B 111.66(17)
Cl1B P1B N1B C2B -90.7(2)
Cl1B P1B N2B C11B -81.21(18)
Cl1C P1C O1C C1C 108.70(19)
Cl1C P1C O3C C10C 116.11(16)
Cl1C P1C N1C C2C -82.4(2)
Cl1C P1C N2C C11C -88.04(18)
P1 O1 C1 O2 175.7(3)
P1 O1 C1 C2 -1.2(3)
P1 O3 C10 O4 178.8(2)
P1 O3 C10 C11 -1.9(3)
P1 N1 C2 C1 -1.7(3)
P1 N1 C2 C3 -120.5(2)
P1 N2 C11 C10 -11.6(3)
P1 N2 C11 C12 -134.25(18)
P1A O1A C1A O2A 178.5(3)
P1A O1A C1A C2A -0.1(3)
P1A O3A C10A O4A 177.78(19)
P1A O3A C10A C11A -2.8(2)
P1A N1A C2A C1A -10.5(3)
P1A N1A C2A C3A -129.1(2)
P1A N2A C11A C10A -4.8(2)
P1A N2A C11A C12A -128.9(2)
P1B O1B C1B O2B 176.5(3)
P1B O1B C1B C2B -1.5(3)
P1B O3B C10B O4B 178.3(2)
P1B O3B C10B C11B -2.0(3)
P1B N1B C2B C1B -1.8(3)
P1B N1B C2B C3B -120.5(2)
P1B N2B C11B C10B -11.7(2)
P1B N2B C11B C12B -134.28(18)
P1C O1C C1C O2C 178.1(3)
P1C O1C C1C C2C 0.0(3)
P1C O3C C10C O4C 177.69(19)
P1C O3C C10C C11C -3.6(2)
P1C N1C C2C C1C -10.2(3)
P1C N1C C2C C3C -128.9(2)
P1C N2C C11C C10C -5.0(2)
P1C N2C C11C C12C -128.1(2)
O1 P1 O3 C10 -62(2)
O1 P1 N1 C2 1.1(2)
O1 P1 N2 C11 -172.66(19)
O1 C1 C2 N1 1.7(3)
O1 C1 C2 C3 122.5(3)
O1A P1A O3A C10A -51.4(18)
O1A P1A N1A C2A 9.3(2)
O1A P1A N2A C11A -179.39(19)
O1A C1A C2A N1A 6.2(3)
O1A C1A C2A C3A 126.9(3)
O1B P1B O3B C10B -58(2)
O1B P1B N1B C2B 0.9(2)
O1B P1B N2B C11B -172.55(19)
O1B C1B C2B N1B 1.9(3)
O1B C1B C2B C3B 123.5(3)
O1C P1C O3C C10C -51.3(19)
O1C P1C N1C C2C 9.2(2)
O1C P1C N2C C11C -179.42(19)
O1C C1C C2C N1C 5.8(3)
O1C C1C C2C C3C 127.5(3)
O2 C1 C2 N1 -175.0(3)
O2 C1 C2 C3 -54.3(4)
O2A C1A C2A N1A -172.5(3)
O2A C1A C2A C3A -51.8(4)
O2B C1B C2B N1B -176.0(3)
O2B C1B C2B C3B -54.5(4)
O2C C1C C2C N1C -172.2(3)
O2C C1C C2C C3C -50.5(4)
O3 P1 O1 C1 -70(2)
O3 P1 N1 C2 178.7(2)
O3 P1 N2 C11 9.45(18)
O3 C10 C11 N2 7.8(3)
O3 C10 C11 C12 131.2(2)
O3A P1A O1A C1A -84.3(18)
O3A P1A N1A C2A -173.7(2)
O3A P1A N2A C11A 3.05(19)
O3A C10A C11A N2A 4.4(3)
O3A C10A C11A C12A 129.0(2)
O3B P1B O1B C1B -74(2)
O3B P1B N1B C2B 178.5(2)
O3B P1B N2B C11B 9.46(18)
O3B C10B C11B N2B 7.9(3)
O3B C10B C11B C12B 131.0(2)
O3C P1C O1C C1C -83.9(19)
O3C P1C N1C C2C -173.7(2)
O3C P1C N2C C11C 2.94(19)
O3C C10C C11C N2C 5.1(3)
O3C C10C C11C C12C 129.0(2)
O4 C10 C11 N2 -172.9(2)
O4 C10 C11 C12 -49.5(3)
O4A C10A C11A N2A -176.2(2)
O4A C10A C11A C12A -51.6(3)
O4B C10B C11B N2B -172.4(2)
O4B C10B C11B C12B -49.3(3)
O4C C10C C11C N2C -176.2(2)
O4C C10C C11C C12C -52.3(3)
N1 P1 O1 C1 0.1(2)
N1 P1 O3 C10 -132.75(19)
N1 P1 N2 C11 98.3(2)
N1 C2 C3 C4 -66.6(3)
N1A P1A O1A C1A -5.2(2)
N1A P1A O3A C10A -130.50(18)
N1A P1A N2A C11A 91.3(2)
N1A C2A C3A C4A -66.5(3)
N1B P1B O1B C1B 0.4(2)
N1B P1B O3B C10B -132.74(19)
N1B P1B N2B C11B 98.2(2)
N1B C2B C3B C4B -65.8(3)
N1C P1C O1C C1C -5.1(2)
N1C P1C O3C C10C -130.12(18)
N1C P1C N2C C11C 91.7(2)
N1C C2C C3C C4C -67.6(3)
N2 P1 O1 C1 -128.7(2)
N2 P1 O3 C10 -3.96(18)
N2 P1 N1 C2 90.1(2)
N2 C11 C12 C13 61.6(3)
N2A P1A O1A C1A -135.7(2)
N2A P1A O3A C10A 0.05(17)
N2A P1A N1A C2A 98.3(2)
N2A C11A C12A C13A 59.5(3)
N2B P1B O1B C1B -128.3(2)
N2B P1B O3B C10B -4.01(18)
N2B P1B N1B C2B 89.8(2)
N2B C11B C12B C13B 61.2(3)
N2C P1C O1C C1C -135.8(2)
N2C P1C O3C C10C 0.60(18)
N2C P1C N1C C2C 97.9(2)
N2C C11C C12C C13C 59.5(3)
C1 C2 C3 C4 178.0(2)
C1A C2A C3A C4A 177.9(3)
C1B C2B C3B C4B 178.1(2)
C1C C2C C3C C4C 177.2(3)
C2 C3 C4 C5 84.9(4)
C2 C3 C4 C9 -94.1(4)
C2A C3A C4A C5A -88.7(4)
C2A C3A C4A C9A 91.4(4)
C2B C3B C4B C5B 85.1(4)
C2B C3B C4B C9B -95.4(4)
C2C C3C C4C C5C -89.5(4)
C2C C3C C4C C9C 91.3(4)
C3 C4 C5 C6 -180.0(3)
C3 C4 C9 C8 178.9(3)
C3A C4A C5A C6A -179.7(3)
C3A C4A C9A C8A 179.3(3)
C3B C4B C5B C6B 179.9(3)
C3B C4B C9B C8B 179.2(3)
C3C C4C C5C C6C 179.9(3)
C3C C4C C9C C8C -179.8(3)
C4 C5 C6 C7 1.6(6)
C4A C5A C6A C7A 0.0(6)
C4B C5B C6B C7B 1.6(6)
C4C C5C C6C C7C 0.3(6)
C5 C4 C9 C8 -0.2(6)
C5 C6 C7 C8 -1.1(7)
C5A C4A C9A C8A -0.6(6)
C5A C6A C7A C8A 0.1(6)
C5B C4B C9B C8B -1.3(5)
C5B C6B C7B C8B -2.9(7)
C5C C4C C9C C8C 0.9(5)
C5C C6C C7C C8C 0.1(7)
C6 C7 C8 C9 0.0(7)
C6A C7A C8A C9A -0.5(7)
C6B C7B C8B C9B 2.0(7)
C6C C7C C8C C9C 0.1(6)
C7 C8 C9 C4 0.7(7)
C7A C8A C9A C4A 0.7(6)
C7B C8B C9B C4B 0.1(6)
C7C C8C C9C C4C -0.6(6)
C9 C4 C5 C6 -0.9(5)
C9A C4A C5A C6A 0.2(5)
C9B C4B C5B C6B 0.4(5)
C9C C4C C5C C6C -0.8(5)
C10 C11 C12 C13 -56.5(3)
C10A C11A C12A C13A -59.2(3)
C10B C11B C12B C13B -57.0(3)
C10C C11C C12C C13C -58.5(3)
C11 C12 C13 C14 96.5(3)
C11 C12 C13 C18 -84.7(3)
C11A C12A C13A C14A -81.4(3)
C11A C12A C13A C18A 98.8(3)
C11B C12B C13B C14B 96.3(3)
C11B C12B C13B C18B -84.6(3)
C11C C12C C13C C14C -81.8(3)
C11C C12C C13C C18C 98.7(3)
C12 C13 C14 C15 179.1(3)
C12 C13 C18 C17 179.9(3)
C12A C13A C14A C15A 179.3(3)
C12A C13A C18A C17A -179.4(3)
C12B C13B C14B C15B -179.8(3)
C12B C13B C18B C17B 179.4(3)
C12C C13C C14C C15C 178.6(3)
C12C C13C C18C C17C -179.5(3)
C13 C14 C15 C16 0.9(5)
C13A C14A C15A C16A -0.3(5)
C13B C14B C15B C16B 0.2(5)
C13C C14C C15C C16C 1.1(5)
C14 C13 C18 C17 -1.3(4)
C14 C15 C16 C17 -1.2(5)
C14A C13A C18A C17A 0.8(4)
C14A C15A C16A C17A 1.6(5)
C14B C13B C18B C17B -1.6(4)
C14B C15B C16B C17B -1.2(5)
C14C C13C C18C C17C 1.0(4)
C14C C15C C16C C17C 0.6(5)
C15 C16 C17 C18 0.3(5)
C15A C16A C17A C18A -1.7(5)
C15B C16B C17B C18B 0.7(5)
C15C C16C C17C C18C -1.5(5)
C16 C17 C18 C13 1.0(5)
C16A C17A C18A C13A 0.5(5)
C16B C17B C18B C13B 0.6(5)
C16C C17C C18C C13C 0.6(5)
C18 C13 C14 C15 0.3(4)
C18A C13A C14A C15A -0.9(4)
C18B C13B C14B C15B 1.2(4)
C18C C13C C14C C15C -1.8(5)
